data_2104922
loop_
_publ_author_name
'Siegler, Maxime A.'
'Parkin, Sean'
'Angel, Ross J.'
'Brock, Carolyn Pratt'

_publ_section_title
;
 Detailed study of the phase transition in
 [Ni(H~2~O)~6~](NO~3~)~2~&#x00B7;(15-crown-5)&#x00B7;H~2~O and analysis
 in terms of mean-field theory
;
_journal_issue 2
_journal_name_full 'Acta Crystallographica Section B'
_journal_page_first 130
_journal_page_last 143
_journal_paper_doi 10.1107/S010876811100526X
_journal_volume 67
_journal_year 2011
_chemical_formula_moiety 'C10 H20 O5, H12 Ni O6 2+, 2(N O3 1-), H2 O'
_chemical_formula_sum 'C10 H34 N2 Ni O18'
_chemical_formula_weight 529.10
_chemical_name_systematic 'hexaaquanickel(II) nitrate (15-crown-5) monohydrate'
_space_group_IT_number 4
_symmetry_cell_setting monoclinic
_symmetry_Int_Tables_number 4
_symmetry_space_group_name_Hall 'P 2yb (1/2*x,y,-1/2*x+z)'
_symmetry_space_group_name_H-M 'B 1 21 1'
_atom_sites_solution_hydrogens geom
_atom_sites_solution_primary direct
_atom_sites_solution_secondary difmap
_audit_creation_method SHELXL-97
_cell_angle_alpha 90.
_cell_angle_beta 106.24(1)
_cell_angle_gamma 90.
_cell_formula_units_Z 8
_cell_length_a 16.246(2)
_cell_length_b 16.618(2)
_cell_length_c 17.870(2)
_cell_measurement_reflns_used 5505
_cell_measurement_temperature 180(2)
_cell_measurement_theta_max 27.48
_cell_measurement_theta_min 1.00
_cell_volume 4632.0(10)
_computing_cell_refinement 'SCALEPACK (Otwinowski & Minor, 2006)'
_computing_data_collection 'COLLECT (Nonius, 2000)'
_computing_data_reduction 'DENZO-SMN (Otwinowski & Minor, 2006)'
_computing_molecular_graphics 'Mercury (Macrae et al., 2008)'
_computing_publication_material
;
SHELXL-97 (Sheldrick, 2008) and local procedures
;
_computing_structure_refinement 'SHELXL-97 (Sheldrick, 2008)'
_computing_structure_solution 'SHELXS-97 (Sheldrick, 2008)'
_diffrn_ambient_temperature 180(2)
_diffrn_detector_area_resol_mean 18
_diffrn_measured_fraction_theta_full 1.000
_diffrn_measured_fraction_theta_max 1.000
_diffrn_measurement_device_type 'Nonius KappaCCD diffractometer'
_diffrn_measurement_method '\w scans at fixed \c = 55\%'
_diffrn_radiation_monochromator graphite
_diffrn_radiation_source 'fine-focus sealed tube'
_diffrn_radiation_type MoK\a
_diffrn_radiation_wavelength 0.71073
_diffrn_reflns_av_R_equivalents 0.074
_diffrn_reflns_av_sigmaI/netI 0.0963
_diffrn_reflns_limit_h_max 21
_diffrn_reflns_limit_h_min -21
_diffrn_reflns_limit_k_max 21
_diffrn_reflns_limit_k_min -21
_diffrn_reflns_limit_l_max 23
_diffrn_reflns_limit_l_min -23
_diffrn_reflns_number 33266
_diffrn_reflns_theta_full 27.50
_diffrn_reflns_theta_max 27.50
_diffrn_reflns_theta_min 1.50
_diffrn_standards_decay_% <2
_exptl_absorpt_coefficient_mu 0.921
_exptl_absorpt_correction_T_max 0.8743
_exptl_absorpt_correction_T_min 0.7388
_exptl_absorpt_correction_type multi-scan
_exptl_absorpt_process_details 'Scalepack (Otwinowski & Minor, 2006)'
_exptl_crystal_colour 'pale green'
_exptl_crystal_density_diffrn 1.517
_exptl_crystal_density_method 'not measured'
_exptl_crystal_description parallelepiped
_exptl_crystal_F_000 2240
_exptl_crystal_size_max 0.35
_exptl_crystal_size_mid 0.15
_exptl_crystal_size_min 0.15
_refine_diff_density_max 0.884
_refine_diff_density_min -0.381
_refine_diff_density_rms 0.069
_refine_ls_abs_structure_details 'Flack H D (1983), Acta Cryst. A39, 876-881'
_refine_ls_abs_structure_Flack 0.082(10)
_refine_ls_extinction_coef 0.00011(5)
_refine_ls_extinction_expression Fc^*^=kFc[1+0.001xFc^2^\l^3^/sin(2\q)]^-1/4^
_refine_ls_extinction_method SHELXL
_refine_ls_goodness_of_fit_ref 0.972
_refine_ls_hydrogen_treatment mixed
_refine_ls_matrix_type full
_refine_ls_number_parameters 648
_refine_ls_number_reflns 10619
_refine_ls_number_restraints 43
_refine_ls_restrained_S_all 0.970
_refine_ls_R_factor_all 0.1264
_refine_ls_R_factor_gt 0.0454
_refine_ls_shift/su_max 0.001
_refine_ls_shift/su_mean 0.000
_refine_ls_structure_factor_coef Fsqd
_refine_ls_weighting_details 'calc w=1/[\s^2^(Fo^2^)+(0.0399P)^2^+0.0000P] where P=(Fo^2^+2Fc^2^)/3'
_refine_ls_weighting_scheme calc
_refine_ls_wR_factor_gt 0.0858
_refine_ls_wR_factor_ref 0.1064
_reflns_number_gt 5539
_reflns_number_total 10619
_reflns_threshold_expression >2sigma(I)
_cod_data_source_file hw5014.cif
_cod_data_source_block 180K_H
_cod_original_sg_symbol_H-M 'B 21'
_cod_database_code 2104922

loop_
_symmetry_equiv_pos_as_xyz
'x, y, z'
'-x, y+1/2, -z'
'x+1/2, y, z+1/2'
'-x+1/2, y+1/2, -z+1/2'

loop_
_atom_site_label
_atom_site_type_symbol
_atom_site_fract_x
_atom_site_fract_y
_atom_site_fract_z
_atom_site_U_iso_or_equiv
_atom_site_adp_type
_atom_site_occupancy
_atom_site_symmetry_multiplicity
_atom_site_calc_flag
_atom_site_refinement_flags
_atom_site_disorder_assembly
_atom_site_disorder_group
C1_1 C 0.0403(4) 0.1940(5) 0.0423(4) 0.077(2) Uani 1 1 d . . .
H1A_1 H 0.0005 0.1536 0.0108 0.092 Uiso 1 1 calc R . .
H1B_1 H 0.0994 0.1799 0.0422 0.092 Uiso 1 1 calc R . .
C2_1 C 0.0179(3) 0.2758(5) 0.0091(3) 0.070(2) Uani 1 1 d . . .
H2A_1 H 0.0029 0.2731 -0.0485 0.084 Uiso 1 1 calc R . .
H2B_1 H -0.0326 0.2963 0.0239 0.084 Uiso 1 1 calc R . .
C3_1 C 0.0699(4) 0.4119(4) 0.0240(3) 0.071(2) Uani 1 1 d . . .
H3A_1 H 0.0308 0.4184 -0.0292 0.085 Uiso 1 1 calc R . .
H3B_1 H 0.1233 0.4417 0.0265 0.085 Uiso 1 1 calc R . .
C4_1 C 0.0293(4) 0.4469(4) 0.0805(3) 0.0688(19) Uani 1 1 d . . .
H4A_1 H 0.0181 0.5049 0.0695 0.083 Uiso 1 1 calc R . .
H4B_1 H -0.0260 0.4198 0.0765 0.083 Uiso 1 1 calc R . .
C5_1 C 0.0557(4) 0.4746(4) 0.2131(4) 0.0639(19) Uani 1 1 d . . .
H5A_1 H -0.0064 0.4641 0.2032 0.077 Uiso 1 1 calc R . .
H5B_1 H 0.0643 0.5334 0.2109 0.077 Uiso 1 1 calc R . .
C6_1 C 0.1028(3) 0.4437(4) 0.2914(3) 0.0614(19) Uani 1 1 d . . .
H6A_1 H 0.1653 0.4449 0.2975 0.074 Uiso 1 1 calc R . .
H6B_1 H 0.0908 0.4781 0.3323 0.074 Uiso 1 1 calc R . .
C7_1 C 0.1309(4) 0.3170(4) 0.3569(3) 0.062(2) Uani 1 1 d . . .
H7A_1 H 0.1300 0.3368 0.4089 0.074 Uiso 1 1 calc R . .
H7B_1 H 0.1901 0.3219 0.3526 0.074 Uiso 1 1 calc R . .
C8_1 C 0.1027(4) 0.2302(4) 0.3474(3) 0.069(2) Uani 1 1 d . . .
H8A_1 H 0.1375 0.1977 0.3914 0.083 Uiso 1 1 calc R . .
H8B_1 H 0.0418 0.2258 0.3467 0.083 Uiso 1 1 calc R . .
C9_1 C 0.0620(4) 0.1357(3) 0.2432(4) 0.071(2) Uani 1 1 d . . .
H9A_1 H 0.0018 0.1465 0.2424 0.085 Uiso 1 1 calc R . .
H9B_1 H 0.0816 0.0869 0.2749 0.085 Uiso 1 1 calc R . .
C10_1 C 0.0680(4) 0.1233(3) 0.1631(4) 0.072(2) Uani 1 1 d . . .
H10A_1 H 0.1284 0.1150 0.1635 0.087 Uiso 1 1 calc R . .
H10B_1 H 0.0345 0.0753 0.1397 0.087 Uiso 1 1 calc R . .
O1_1 O 0.0335(2) 0.1949(2) 0.1184(2) 0.0491(10) Uani 1 1 d . . .
O2_1 O 0.0893(2) 0.3298(3) 0.03771(18) 0.0514(11) Uani 1 1 d . . .
O3_1 O 0.0860(2) 0.4364(2) 0.1570(2) 0.0465(9) Uani 1 1 d . . .
O4_1 O 0.0756(2) 0.3620(2) 0.29937(18) 0.0441(9) Uani 1 1 d . . .
O5_1 O 0.1140(2) 0.2014(2) 0.2756(2) 0.0469(10) Uani 1 1 d . . .
Ni1_1 Ni 0.32357(4) 0.30073(3) 0.19611(3) 0.02046(16) Uani 1 1 d . . .
O6_1 O 0.20169(17) 0.3037(2) 0.20683(17) 0.0298(8) Uani 1 1 d D . .
H6C_1 H 0.1663(19) 0.3404(15) 0.188(2) 0.045 Uiso 1 1 d D . .
H6D_1 H 0.171(2) 0.2663(15) 0.215(2) 0.045 Uiso 1 1 d D . .
O7_1 O 0.44262(17) 0.30798(18) 0.18014(16) 0.0240(7) Uani 1 1 d D . .
H7C_1 H 0.4827(16) 0.3308(19) 0.2142(17) 0.036 Uiso 1 1 d D . .
H7D_1 H 0.4692(19) 0.2735(18) 0.162(2) 0.036 Uiso 1 1 d D . .
O8_1 O 0.2720(2) 0.32669(19) 0.08083(16) 0.0314(8) Uani 1 1 d D . .
H8C_1 H 0.2188(8) 0.321(2) 0.063(2) 0.047 Uiso 1 1 d D . .
H8D_1 H 0.284(2) 0.361(2) 0.051(2) 0.047 Uiso 1 1 d D . .
O9_1 O 0.3400(2) 0.42010(16) 0.22948(16) 0.0275(7) Uani 1 1 d D . .
H9C_1 H 0.314(2) 0.449(2) 0.1919(13) 0.041 Uiso 1 1 d D . .
H9D_1 H 0.323(2) 0.436(2) 0.2669(13) 0.041 Uiso 1 1 d D . .
O10_1 O 0.3715(2) 0.26910(17) 0.31162(14) 0.0272(7) Uani 1 1 d D . .
H10C_1 H 0.372(3) 0.3031(15) 0.3473(16) 0.041 Uiso 1 1 d D . .
H10D_1 H 0.364(3) 0.2253(11) 0.3328(19) 0.041 Uiso 1 1 d D . .
O11_1 O 0.3185(2) 0.18116(17) 0.16949(16) 0.0339(8) Uani 1 1 d D . .
H11C_1 H 0.305(3) 0.153(2) 0.2032(15) 0.051 Uiso 1 1 d D . .
H11D_1 H 0.297(3) 0.157(2) 0.1274(11) 0.051 Uiso 1 1 d D . .
N1_1 N 0.3256(2) 0.4314(2) 0.4318(2) 0.0314(10) Uani 1 1 d . . .
O12_1 O 0.3416(2) 0.3597(2) 0.42962(17) 0.0476(10) Uani 1 1 d . . .
O13_1 O 0.3047(2) 0.45817(19) 0.48946(18) 0.0474(10) Uani 1 1 d . . .
O14_1 O 0.3264(3) 0.4760(2) 0.3768(2) 0.0614(12) Uani 1 1 d . . .
N2_1 N 0.2795(3) 0.0827(2) 0.3436(2) 0.0358(10) Uani 1 1 d . . .
O15_1 O 0.2689(2) 0.07682(16) 0.27185(16) 0.0345(8) Uani 1 1 d . . .
O16_1 O 0.2414(2) 0.03557(18) 0.37651(17) 0.0467(10) Uani 1 1 d . . .
O17_1 O 0.3270(3) 0.1356(2) 0.38191(19) 0.0620(13) Uani 1 1 d . . .
O18_1 O 0.2490(5) 0.1255(4) 0.0238(4) 0.0465(18) Uani 0.683(10) 1 d PD A 1
O18'_1 O 0.3025(11) 0.1035(8) 0.0391(8) 0.0465(18) Uani 0.317(10) 1 d P A 2
H18C_1 H 0.285(3) 0.124(3) -0.002(3) 0.070 Uiso 1 1 d D . .
H18D_1 H 0.232(3) 0.0781(13) 0.024(3) 0.070 Uiso 1 1 d D . .
C1_2 C 0.5308(3) 0.2253(3) 0.0221(3) 0.0470(14) Uani 1 1 d . . .
H1A_2 H 0.4867 0.1937 -0.0160 0.056 Uiso 1 1 calc R . .
H1B_2 H 0.5879 0.2096 0.0172 0.056 Uiso 1 1 calc R . .
C2_2 C 0.5164(3) 0.3128(3) 0.0061(3) 0.0430(14) Uani 1 1 d . . .
H2A_2 H 0.5005 0.3224 -0.0509 0.052 Uiso 1 1 calc R . .
H2B_2 H 0.4687 0.3316 0.0259 0.052 Uiso 1 1 calc R . .
C3_2 C 0.5779(3) 0.4416(3) 0.0439(3) 0.0508(15) Uani 1 1 d . . .
H3A_2 H 0.5381 0.4588 -0.0062 0.061 Uiso 1 1 calc R . .
H3B_2 H 0.6332 0.4695 0.0502 0.061 Uiso 1 1 calc R . .
C4_2 C 0.5414(3) 0.4654(3) 0.1097(3) 0.0433(14) Uani 1 1 d . . .
H4A_2 H 0.5357 0.5247 0.1111 0.052 Uiso 1 1 calc R . .
H4B_2 H 0.4839 0.4413 0.1018 0.052 Uiso 1 1 calc R . .
C5_2 C 0.5742(3) 0.4677(3) 0.2472(3) 0.0452(16) Uani 1 1 d . . .
H5A_2 H 0.5114 0.4643 0.2385 0.054 Uiso 1 1 calc R . .
H5B_2 H 0.5916 0.5247 0.2566 0.054 Uiso 1 1 calc R . .
C6_2 C 0.6189(3) 0.4179(3) 0.3154(3) 0.0443(14) Uani 1 1 d . . .
H6A_2 H 0.6801 0.4120 0.3174 0.053 Uiso 1 1 calc R . .
H6B_2 H 0.6157 0.4445 0.3641 0.053 Uiso 1 1 calc R . .
C7_2 C 0.6288(3) 0.2799(4) 0.3575(2) 0.0449(16) Uani 1 1 d . . .
H7A_2 H 0.6286 0.2882 0.4123 0.054 Uiso 1 1 calc R . .
H7B_2 H 0.6889 0.2815 0.3551 0.054 Uiso 1 1 calc R . .
C8_2 C 0.5898(4) 0.2013(3) 0.3291(3) 0.0480(15) Uani 1 1 d . . .
H8A_2 H 0.6163 0.1581 0.3662 0.058 Uiso 1 1 calc R . .
H8B_2 H 0.5275 0.2023 0.3239 0.058 Uiso 1 1 calc R . .
C9_2 C 0.5530(3) 0.1254(3) 0.2101(3) 0.0406(14) Uani 1 1 d . . .
H9A_2 H 0.4926 0.1312 0.2111 0.049 Uiso 1 1 calc R . .
H9B_2 H 0.5740 0.0719 0.2316 0.049 Uiso 1 1 calc R . .
C10_2 C 0.5589(3) 0.1329(3) 0.1279(3) 0.0444(14) Uani 1 1 d . . .
H10A_2 H 0.6193 0.1279 0.1269 0.053 Uiso 1 1 calc R . .
H10B_2 H 0.5251 0.0898 0.0949 0.053 Uiso 1 1 calc R . .
O1_2 O 0.5260(2) 0.20968(19) 0.09965(17) 0.0364(8) Uani 1 1 d . . .
O2_2 O 0.5911(2) 0.3559(2) 0.04233(17) 0.0387(9) Uani 1 1 d . . .
O3_2 O 0.5967(2) 0.43818(19) 0.17997(18) 0.0378(8) Uani 1 1 d . . .
O4_2 O 0.5797(2) 0.34142(19) 0.30902(18) 0.0384(9) Uani 1 1 d . . .
O5_2 O 0.6044(2) 0.18740(18) 0.25552(17) 0.0345(8) Uani 1 1 d . . .
Ni2_2 Ni 0.82344(4) 0.29774(3) 0.19513(3) 0.02031(16) Uani 1 1 d . . .
O6_2 O 0.70162(17) 0.3003(2) 0.20603(16) 0.0269(7) Uani 1 1 d D . .
H6C_2 H 0.6682(19) 0.3381(16) 0.188(2) 0.040 Uiso 1 1 d D . .
H6D_2 H 0.674(2) 0.2692(17) 0.225(2) 0.040 Uiso 1 1 d D . .
O7_2 O 0.94228(17) 0.30491(19) 0.17818(15) 0.0240(7) Uani 1 1 d D . .
H7C_2 H 0.9813(17) 0.319(2) 0.2163(15) 0.036 Uiso 1 1 d D . .
H7D_2 H 0.962(2) 0.2652(16) 0.1591(19) 0.036 Uiso 1 1 d D . .
O8_2 O 0.7701(2) 0.32691(17) 0.07990(17) 0.0301(8) Uani 1 1 d D . .
H8C_2 H 0.7184(8) 0.338(2) 0.068(2) 0.045 Uiso 1 1 d D . .
H8D_2 H 0.795(2) 0.3667(16) 0.068(2) 0.045 Uiso 1 1 d D . .
O9_2 O 0.8429(2) 0.41507(16) 0.23203(16) 0.0285(8) Uani 1 1 d D . .
H9C_2 H 0.814(2) 0.447(2) 0.1994(14) 0.043 Uiso 1 1 d D . .
H9D_2 H 0.831(3) 0.424(2) 0.2735(11) 0.043 Uiso 1 1 d D . .
O10_2 O 0.8732(2) 0.26482(17) 0.31047(15) 0.0257(7) Uani 1 1 d D . .
H10C_2 H 0.858(3) 0.2982(15) 0.3392(19) 0.039 Uiso 1 1 d D . .
H10D_2 H 0.858(3) 0.2204(10) 0.325(2) 0.039 Uiso 1 1 d D . .
O11_2 O 0.8166(2) 0.17846(16) 0.16689(16) 0.0294(8) Uani 1 1 d D . .
H11C_2 H 0.797(3) 0.146(2) 0.1925(17) 0.044 Uiso 1 1 d D . .
H11D_2 H 0.803(3) 0.160(2) 0.1216(9) 0.044 Uiso 1 1 d D . .
N1_2 N 0.8312(2) 0.4256(2) 0.4328(2) 0.0317(10) Uani 1 1 d . . .
O12_2 O 0.8256(2) 0.3510(2) 0.42216(17) 0.0380(8) Uani 1 1 d . . .
O13_2 O 0.8185(2) 0.45393(19) 0.49289(18) 0.0493(10) Uani 1 1 d . . .
O14_2 O 0.8477(3) 0.4690(2) 0.38340(19) 0.0633(13) Uani 1 1 d . . .
N2_2 N 0.7687(3) 0.0821(2) 0.3351(2) 0.0336(10) Uani 1 1 d . . .
O15_2 O 0.7620(2) 0.07482(17) 0.26464(16) 0.0364(8) Uani 1 1 d . . .
O16_2 O 0.7289(2) 0.03583(17) 0.36746(16) 0.0387(9) Uani 1 1 d . . .
O17_2 O 0.8159(3) 0.1347(2) 0.37547(19) 0.0514(11) Uani 1 1 d . . .
O18_2 O 0.7484(4) 0.1177(3) 0.0239(3) 0.0962(17) Uani 1 1 d D . .
H18C_2 H 0.8001(16) 0.101(4) 0.031(5) 0.144 Uiso 1 1 d D . .
H18D_2 H 0.721(4) 0.074(2) 0.015(4) 0.144 Uiso 1 1 d D . .

loop_
_atom_site_aniso_label
_atom_site_aniso_U_11
_atom_site_aniso_U_22
_atom_site_aniso_U_33
_atom_site_aniso_U_23
_atom_site_aniso_U_13
_atom_site_aniso_U_12
C1_1 0.044(4) 0.107(6) 0.078(5) -0.061(5) 0.017(4) -0.009(4)
C2_1 0.019(3) 0.171(8) 0.022(3) -0.020(4) 0.006(2) -0.010(4)
C3_1 0.044(4) 0.122(6) 0.053(4) 0.048(4) 0.024(3) 0.016(4)
C4_1 0.055(4) 0.069(4) 0.082(4) 0.045(4) 0.017(4) 0.024(4)
C5_1 0.054(5) 0.037(4) 0.112(6) -0.018(4) 0.042(4) -0.012(3)
C6_1 0.045(4) 0.072(4) 0.081(4) -0.054(4) 0.041(4) -0.040(3)
C7_1 0.034(4) 0.122(6) 0.035(3) -0.004(4) 0.020(3) 0.001(4)
C8_1 0.040(4) 0.130(6) 0.051(4) 0.060(4) 0.036(3) 0.047(4)
C9_1 0.048(4) 0.029(3) 0.135(7) 0.022(4) 0.024(4) 0.008(3)
C10_1 0.037(4) 0.028(3) 0.145(7) -0.031(4) 0.014(4) 0.008(3)
O1_1 0.037(2) 0.049(3) 0.067(2) -0.027(2) 0.0238(19) -0.0014(19)
O2_1 0.029(2) 0.093(3) 0.0301(19) 0.0081(19) 0.0055(16) 0.008(2)
O3_1 0.039(2) 0.042(2) 0.069(2) -0.006(2) 0.033(2) 0.0029(18)
O4_1 0.023(2) 0.070(3) 0.039(2) -0.0137(19) 0.0086(17) -0.0045(19)
O5_1 0.032(2) 0.047(2) 0.068(2) 0.023(2) 0.0243(19) 0.0068(18)
Ni1_1 0.0195(4) 0.0223(3) 0.0203(3) -0.0001(3) 0.0066(3) -0.0007(3)
O6_1 0.019(2) 0.0389(19) 0.0345(17) 0.0095(17) 0.0119(16) -0.0026(17)
O7_1 0.0171(19) 0.0250(19) 0.0329(17) -0.0077(14) 0.0120(14) -0.0012(15)
O8_1 0.024(2) 0.049(2) 0.0223(16) 0.0055(15) 0.0087(15) -0.0046(17)
O9_1 0.035(2) 0.0225(17) 0.0281(16) -0.0003(15) 0.0134(16) 0.0031(15)
O10_1 0.029(2) 0.0303(17) 0.0213(15) -0.0006(13) 0.0055(15) -0.0022(17)
O11_1 0.052(2) 0.0275(17) 0.0247(16) -0.0014(15) 0.0144(18) -0.0050(16)
N1_1 0.031(3) 0.034(3) 0.029(2) -0.0006(19) 0.0072(19) -0.013(2)
O12_1 0.069(3) 0.033(2) 0.041(2) 0.0027(16) 0.0162(18) 0.020(2)
O13_1 0.077(3) 0.041(2) 0.0323(18) 0.0027(17) 0.0289(19) 0.008(2)
O14_1 0.108(4) 0.044(2) 0.041(2) -0.0030(19) 0.036(2) -0.024(2)
N2_1 0.045(3) 0.030(2) 0.035(2) 0.003(2) 0.016(2) 0.001(2)
O15_1 0.044(2) 0.0321(18) 0.0323(19) 0.0020(15) 0.0185(17) 0.0019(16)
O16_1 0.079(3) 0.0362(19) 0.0341(18) -0.0020(16) 0.0306(19) -0.017(2)
O17_1 0.096(4) 0.039(2) 0.042(2) -0.0034(19) 0.004(2) -0.036(2)
O18_1 0.063(5) 0.039(4) 0.041(3) -0.012(3) 0.019(4) -0.009(3)
O18'_1 0.063(5) 0.039(4) 0.041(3) -0.012(3) 0.019(4) -0.009(3)
C1_2 0.047(4) 0.064(4) 0.033(3) -0.018(3) 0.016(3) -0.010(3)
C2_2 0.023(3) 0.073(4) 0.027(2) 0.000(3) -0.001(2) -0.008(3)
C3_2 0.049(4) 0.041(3) 0.054(3) 0.024(3) 0.000(3) -0.005(3)
C4_2 0.033(3) 0.032(3) 0.070(4) 0.012(3) 0.023(3) 0.010(3)
C5_2 0.032(3) 0.029(3) 0.088(4) -0.028(3) 0.040(3) -0.008(3)
C6_2 0.032(3) 0.055(4) 0.048(3) -0.029(3) 0.014(3) -0.009(3)
C7_2 0.029(3) 0.088(5) 0.017(2) 0.002(3) 0.005(2) 0.010(3)
C8_2 0.045(4) 0.060(4) 0.040(3) 0.019(3) 0.015(3) -0.003(3)
C9_2 0.020(3) 0.022(3) 0.078(4) 0.012(3) 0.011(3) -0.003(2)
C10_2 0.038(4) 0.030(3) 0.065(4) -0.005(3) 0.015(3) 0.008(3)
O1_2 0.037(2) 0.038(2) 0.0393(19) -0.0026(15) 0.0197(16) 0.0054(16)
O2_2 0.027(2) 0.054(2) 0.0351(19) 0.0060(16) 0.0081(16) 0.0000(18)
O3_2 0.028(2) 0.035(2) 0.049(2) 0.0018(17) 0.0096(16) 0.0041(16)
O4_2 0.022(2) 0.045(2) 0.049(2) -0.0125(17) 0.0105(16) -0.0069(17)
O5_2 0.034(2) 0.0341(19) 0.0397(19) 0.0098(16) 0.0165(16) 0.0030(17)
Ni2_2 0.0190(4) 0.0219(3) 0.0211(3) 0.0010(3) 0.0073(3) 0.0000(3)
O6_2 0.0172(19) 0.0333(18) 0.0342(18) 0.0085(17) 0.0139(15) 0.0035(17)
O7_2 0.0171(19) 0.0306(18) 0.0245(15) -0.0028(15) 0.0064(13) 0.0004(16)
O8_2 0.021(2) 0.043(2) 0.0242(16) 0.0108(15) 0.0026(16) -0.0015(16)
O9_2 0.034(2) 0.0255(18) 0.0279(16) 0.0012(15) 0.0121(16) 0.0018(15)
O10_2 0.029(2) 0.0214(15) 0.0258(16) 0.0020(14) 0.0059(14) -0.0001(17)
O11_2 0.042(2) 0.0217(16) 0.0273(17) -0.0039(14) 0.0137(17) -0.0073(15)
N1_2 0.036(3) 0.036(3) 0.019(2) 0.0022(19) 0.0017(18) -0.003(2)
O12_2 0.039(2) 0.035(2) 0.0396(19) 0.0034(16) 0.0098(16) 0.0023(17)
O13_2 0.079(3) 0.046(2) 0.0263(17) -0.0057(17) 0.0201(18) 0.001(2)
O14_2 0.117(4) 0.048(2) 0.031(2) -0.0036(18) 0.030(2) -0.036(2)
N2_2 0.040(3) 0.019(2) 0.041(3) 0.001(2) 0.010(2) -0.001(2)
O15_2 0.050(2) 0.036(2) 0.0270(18) 0.0047(15) 0.0171(17) 0.0031(17)
O16_2 0.058(3) 0.0295(18) 0.0351(18) -0.0024(15) 0.0244(17) -0.0156(18)
O17_2 0.072(3) 0.038(2) 0.038(2) -0.0005(18) 0.007(2) -0.026(2)
O18_2 0.172(5) 0.079(3) 0.043(2) -0.024(2) 0.039(4) -0.049(3)

loop_
_atom_type_symbol
_atom_type_description
_atom_type_scat_dispersion_real
_atom_type_scat_dispersion_imag
_atom_type_scat_source
C C 0.0033 0.0016 'International Tables Vol C Tables 4.2.6.8 and 6.1.1.4'
H H 0.0000 0.0000 'International Tables Vol C Tables 4.2.6.8 and 6.1.1.4'
N N 0.0061 0.0033 'International Tables Vol C Tables 4.2.6.8 and 6.1.1.4'
O O 0.0106 0.0060 'International Tables Vol C Tables 4.2.6.8 and 6.1.1.4'
Ni Ni 0.3393 1.1124 'International Tables Vol C Tables 4.2.6.8 and 6.1.1.4'

loop_
_geom_angle_atom_site_label_1
_geom_angle_atom_site_label_2
_geom_angle_atom_site_label_3
_geom_angle
_geom_angle_site_symmetry_1
_geom_angle_site_symmetry_3
_geom_angle_publ_flag
O1_1 C1_1 C2_1 107.6(5) . . no
O1_1 C1_1 H1A_1 110.2 . . no
C2_1 C1_1 H1A_1 110.2 . . no
O1_1 C1_1 H1B_1 110.2 . . no
C2_1 C1_1 H1B_1 110.2 . . no
H1A_1 C1_1 H1B_1 108.5 . . no
O2_1 C2_1 C1_1 110.1(5) . . no
O2_1 C2_1 H2A_1 109.6 . . no
C1_1 C2_1 H2A_1 109.6 . . no
O2_1 C2_1 H2B_1 109.6 . . no
C1_1 C2_1 H2B_1 109.6 . . no
H2A_1 C2_1 H2B_1 108.1 . . no
O2_1 C3_1 C4_1 112.7(4) . . no
O2_1 C3_1 H3A_1 109.0 . . no
C4_1 C3_1 H3A_1 109.0 . . no
O2_1 C3_1 H3B_1 109.0 . . no
C4_1 C3_1 H3B_1 109.0 . . no
H3A_1 C3_1 H3B_1 107.8 . . no
O3_1 C4_1 C3_1 108.5(5) . . no
O3_1 C4_1 H4A_1 110.0 . . no
C3_1 C4_1 H4A_1 110.0 . . no
O3_1 C4_1 H4B_1 110.0 . . no
C3_1 C4_1 H4B_1 110.0 . . no
H4A_1 C4_1 H4B_1 108.4 . . no
O3_1 C5_1 C6_1 109.2(5) . . no
O3_1 C5_1 H5A_1 109.8 . . no
C6_1 C5_1 H5A_1 109.8 . . no
O3_1 C5_1 H5B_1 109.8 . . no
C6_1 C5_1 H5B_1 109.8 . . no
H5A_1 C5_1 H5B_1 108.3 . . no
O4_1 C6_1 C5_1 109.1(4) . . no
O4_1 C6_1 H6A_1 109.9 . . no
C5_1 C6_1 H6A_1 109.9 . . no
O4_1 C6_1 H6B_1 109.9 . . no
C5_1 C6_1 H6B_1 109.9 . . no
H6A_1 C6_1 H6B_1 108.3 . . no
O4_1 C7_1 C8_1 108.7(5) . . no
O4_1 C7_1 H7A_1 109.9 . . no
C8_1 C7_1 H7A_1 109.9 . . no
O4_1 C7_1 H7B_1 109.9 . . no
C8_1 C7_1 H7B_1 109.9 . . no
H7A_1 C7_1 H7B_1 108.3 . . no
O5_1 C8_1 C7_1 108.1(4) . . no
O5_1 C8_1 H8A_1 110.1 . . no
C7_1 C8_1 H8A_1 110.1 . . no
O5_1 C8_1 H8B_1 110.1 . . no
C7_1 C8_1 H8B_1 110.1 . . no
H8A_1 C8_1 H8B_1 108.4 . . no
O5_1 C9_1 C10_1 108.3(5) . . no
O5_1 C9_1 H9A_1 110.0 . . no
C10_1 C9_1 H9A_1 110.0 . . no
O5_1 C9_1 H9B_1 110.0 . . no
C10_1 C9_1 H9B_1 110.0 . . no
H9A_1 C9_1 H9B_1 108.4 . . no
O1_1 C10_1 C9_1 107.4(4) . . no
O1_1 C10_1 H10A_1 110.2 . . no
C9_1 C10_1 H10A_1 110.2 . . no
O1_1 C10_1 H10B_1 110.2 . . no
C9_1 C10_1 H10B_1 110.2 . . no
H10A_1 C10_1 H10B_1 108.5 . . no
C1_1 O1_1 C10_1 113.8(5) . . no
C3_1 O2_1 C2_1 114.9(5) . . no
C5_1 O3_1 C4_1 111.9(5) . . no
C7_1 O4_1 C6_1 115.4(4) . . no
C9_1 O5_1 C8_1 114.7(5) . . no
O7_1 Ni1_1 O11_1 90.17(13) . . no
O7_1 Ni1_1 O8_1 89.10(12) . . no
O11_1 Ni1_1 O8_1 89.55(12) . . no
O7_1 Ni1_1 O6_1 174.56(13) . . no
O11_1 Ni1_1 O6_1 93.94(14) . . no
O8_1 Ni1_1 O6_1 87.37(12) . . no
O7_1 Ni1_1 O10_1 92.75(12) . . no
O11_1 Ni1_1 O10_1 87.96(12) . . no
O8_1 Ni1_1 O10_1 176.90(13) . . no
O6_1 Ni1_1 O10_1 90.96(12) . . no
O7_1 Ni1_1 O9_1 86.14(12) . . no
O11_1 Ni1_1 O9_1 174.75(13) . . no
O8_1 Ni1_1 O9_1 94.12(12) . . no
O6_1 Ni1_1 O9_1 89.99(13) . . no
O10_1 Ni1_1 O9_1 88.49(11) . . no
Ni1_1 O6_1 H6C_1 124(3) . . no
Ni1_1 O6_1 H6D_1 130(3) . . no
H6C_1 O6_1 H6D_1 103.2(16) . . no
Ni1_1 O7_1 H7C_1 120(3) . . no
Ni1_1 O7_1 H7D_1 129(3) . . no
H7C_1 O7_1 H7D_1 102.2(15) . . no
Ni1_1 O8_1 H8C_1 116(3) . . no
Ni1_1 O8_1 H8D_1 133(3) . . no
H8C_1 O8_1 H8D_1 104.1(16) . . no
Ni1_1 O9_1 H9C_1 109(3) . . no
Ni1_1 O9_1 H9D_1 120(3) . . no
H9C_1 O9_1 H9D_1 104.2(16) . . no
Ni1_1 O10_1 H10C_1 120(3) . . no
Ni1_1 O10_1 H10D_1 127(3) . . no
H10C_1 O10_1 H10D_1 102.1(15) . . no
Ni1_1 O11_1 H11C_1 112(3) . . no
Ni1_1 O11_1 H11D_1 131(3) . . no
H11C_1 O11_1 H11D_1 104.7(16) . . no
O12_1 N1_1 O14_1 120.6(4) . . no
O12_1 N1_1 O13_1 118.7(4) . . no
O14_1 N1_1 O13_1 120.5(4) . . no
O17_1 N2_1 O16_1 120.1(4) . . no
O17_1 N2_1 O15_1 120.4(4) . . no
O16_1 N2_1 O15_1 119.5(4) . . no
H18C_1 O18_1 H18D_1 104.7(16) . . no
H18C_1 O18'_1 H18D_1 82(3) . . no
O1_2 C1_2 C2_2 108.4(4) . . no
O1_2 C1_2 H1A_2 110.0 . . no
C2_2 C1_2 H1A_2 110.0 . . no
O1_2 C1_2 H1B_2 110.0 . . no
C2_2 C1_2 H1B_2 110.0 . . no
H1A_2 C1_2 H1B_2 108.4 . . no
O2_2 C2_2 C1_2 109.9(4) . . no
O2_2 C2_2 H2A_2 109.7 . . no
C1_2 C2_2 H2A_2 109.7 . . no
O2_2 C2_2 H2B_2 109.7 . . no
C1_2 C2_2 H2B_2 109.7 . . no
H2A_2 C2_2 H2B_2 108.2 . . no
O2_2 C3_2 C4_2 111.6(4) . . no
O2_2 C3_2 H3A_2 109.3 . . no
C4_2 C3_2 H3A_2 109.3 . . no
O2_2 C3_2 H3B_2 109.3 . . no
C4_2 C3_2 H3B_2 109.3 . . no
H3A_2 C3_2 H3B_2 108.0 . . no
O3_2 C4_2 C3_2 108.7(4) . . no
O3_2 C4_2 H4A_2 110.0 . . no
C3_2 C4_2 H4A_2 110.0 . . no
O3_2 C4_2 H4B_2 110.0 . . no
C3_2 C4_2 H4B_2 110.0 . . no
H4A_2 C4_2 H4B_2 108.3 . . no
O3_2 C5_2 C6_2 108.5(4) . . no
O3_2 C5_2 H5A_2 110.0 . . no
C6_2 C5_2 H5A_2 110.0 . . no
O3_2 C5_2 H5B_2 110.0 . . no
C6_2 C5_2 H5B_2 110.0 . . no
H5A_2 C5_2 H5B_2 108.4 . . no
O4_2 C6_2 C5_2 109.2(4) . . no
O4_2 C6_2 H6A_2 109.8 . . no
C5_2 C6_2 H6A_2 109.8 . . no
O4_2 C6_2 H6B_2 109.8 . . no
C5_2 C6_2 H6B_2 109.8 . . no
H6A_2 C6_2 H6B_2 108.3 . . no
O4_2 C7_2 C8_2 108.1(4) . . no
O4_2 C7_2 H7A_2 110.1 . . no
C8_2 C7_2 H7A_2 110.1 . . no
O4_2 C7_2 H7B_2 110.1 . . no
C8_2 C7_2 H7B_2 110.1 . . no
H7A_2 C7_2 H7B_2 108.4 . . no
O5_2 C8_2 C7_2 107.2(4) . . no
O5_2 C8_2 H8A_2 110.3 . . no
C7_2 C8_2 H8A_2 110.3 . . no
O5_2 C8_2 H8B_2 110.3 . . no
C7_2 C8_2 H8B_2 110.3 . . no
H8A_2 C8_2 H8B_2 108.5 . . no
O5_2 C9_2 C10_2 107.9(4) . . no
O5_2 C9_2 H9A_2 110.1 . . no
C10_2 C9_2 H9A_2 110.1 . . no
O5_2 C9_2 H9B_2 110.1 . . no
C10_2 C9_2 H9B_2 110.1 . . no
H9A_2 C9_2 H9B_2 108.4 . . no
O1_2 C10_2 C9_2 107.5(4) . . no
O1_2 C10_2 H10A_2 110.2 . . no
C9_2 C10_2 H10A_2 110.2 . . no
O1_2 C10_2 H10B_2 110.2 . . no
C9_2 C10_2 H10B_2 110.2 . . no
H10A_2 C10_2 H10B_2 108.5 . . no
C10_2 O1_2 C1_2 112.9(4) . . no
C2_2 O2_2 C3_2 113.5(4) . . no
C4_2 O3_2 C5_2 112.9(4) . . no
C6_2 O4_2 C7_2 115.6(4) . . no
C8_2 O5_2 C9_2 114.9(4) . . no
O7_2 Ni2_2 O11_2 90.47(12) . . no
O7_2 Ni2_2 O6_2 174.57(13) . . no
O11_2 Ni2_2 O6_2 93.28(13) . . no
O7_2 Ni2_2 O9_2 85.70(12) . . no
O11_2 Ni2_2 O9_2 173.78(13) . . no
O6_2 Ni2_2 O9_2 90.90(13) . . no
O7_2 Ni2_2 O8_2 89.36(12) . . no
O11_2 Ni2_2 O8_2 90.17(11) . . no
O6_2 Ni2_2 O8_2 86.70(12) . . no
O9_2 Ni2_2 O8_2 94.68(11) . . no
O7_2 Ni2_2 O10_2 92.34(11) . . no
O11_2 Ni2_2 O10_2 88.20(11) . . no
O6_2 Ni2_2 O10_2 91.71(12) . . no
O9_2 Ni2_2 O10_2 87.07(11) . . no
O8_2 Ni2_2 O10_2 177.65(13) . . no
Ni2_2 O6_2 H6C_2 121(2) . . no
Ni2_2 O6_2 H6D_2 133(2) . . no
H6C_2 O6_2 H6D_2 105.3(16) . . no
Ni2_2 O7_2 H7C_2 116(3) . . no
Ni2_2 O7_2 H7D_2 120(3) . . no
H7C_2 O7_2 H7D_2 105.2(16) . . no
Ni2_2 O8_2 H8C_2 115(3) . . no
Ni2_2 O8_2 H8D_2 111(3) . . no
H8C_2 O8_2 H8D_2 106.1(16) . . no
Ni2_2 O9_2 H9C_2 112(3) . . no
Ni2_2 O9_2 H9D_2 114(3) . . no
H9C_2 O9_2 H9D_2 106.4(17) . . no
Ni2_2 O10_2 H10C_2 110(3) . . no
Ni2_2 O10_2 H10D_2 118(3) . . no
H10C_2 O10_2 H10D_2 103.6(16) . . no
Ni2_2 O11_2 H11C_2 120(3) . . no
Ni2_2 O11_2 H11D_2 125(3) . . no
H11C_2 O11_2 H11D_2 105.1(16) . . no
O14_2 N1_2 O13_2 121.5(4) . . no
O14_2 N1_2 O12_2 119.6(4) . . no
O13_2 N1_2 O12_2 118.9(4) . . no
O15_2 N2_2 O16_2 120.1(4) . . no
O15_2 N2_2 O17_2 121.3(4) . . no
O16_2 N2_2 O17_2 118.6(4) . . no
H18C_2 O18_2 H18D_2 100.6(16) . . no

loop_
_geom_bond_atom_site_label_1
_geom_bond_atom_site_label_2
_geom_bond_distance
_geom_bond_site_symmetry_2
_geom_bond_publ_flag
C1_1 O1_1 1.395(7) . no
C1_1 C2_1 1.487(8) . no
C1_1 H1A_1 0.9900 . no
C1_1 H1B_1 0.9900 . no
C2_1 O2_1 1.443(6) . no
C2_1 H2A_1 0.9900 . no
C2_1 H2B_1 0.9900 . no
C3_1 O2_1 1.407(7) . no
C3_1 C4_1 1.470(8) . no
C3_1 H3A_1 0.9900 . no
C3_1 H3B_1 0.9900 . no
C4_1 O3_1 1.430(6) . no
C4_1 H4A_1 0.9900 . no
C4_1 H4B_1 0.9900 . no
C5_1 O3_1 1.387(6) . no
C5_1 C6_1 1.485(8) . no
C5_1 H5A_1 0.9900 . no
C5_1 H5B_1 0.9900 . no
C6_1 O4_1 1.447(6) . no
C6_1 H6A_1 0.9900 . no
C6_1 H6B_1 0.9900 . no
C7_1 O4_1 1.381(6) . no
C7_1 C8_1 1.508(8) . no
C7_1 H7A_1 0.9900 . no
C7_1 H7B_1 0.9900 . no
C8_1 O5_1 1.428(6) . no
C8_1 H8A_1 0.9900 . no
C8_1 H8B_1 0.9900 . no
C9_1 O5_1 1.402(7) . no
C9_1 C10_1 1.476(8) . no
C9_1 H9A_1 0.9900 . no
C9_1 H9B_1 0.9900 . no
C10_1 O1_1 1.455(7) . no
C10_1 H10A_1 0.9900 . no
C10_1 H10B_1 0.9900 . no
Ni1_1 O7_1 2.036(3) . no
Ni1_1 O11_1 2.039(3) . no
Ni1_1 O8_1 2.041(3) . no
Ni1_1 O6_1 2.043(3) . no
Ni1_1 O10_1 2.060(3) . no
Ni1_1 O9_1 2.067(3) . no
O6_1 H6C_1 0.841(10) . no
O6_1 H6D_1 0.841(10) . no
O7_1 H7C_1 0.847(10) . no
O7_1 H7D_1 0.838(10) . no
O8_1 H8C_1 0.838(10) . no
O8_1 H8D_1 0.839(10) . no
O9_1 H9C_1 0.837(10) . no
O9_1 H9D_1 0.839(10) . no
O10_1 H10C_1 0.849(10) . no
O10_1 H10D_1 0.846(10) . no
O11_1 H11C_1 0.837(10) . no
O11_1 H11D_1 0.836(10) . no
N1_1 O12_1 1.224(5) . no
N1_1 O14_1 1.233(4) . no
N1_1 O13_1 1.253(4) . no
N2_1 O17_1 1.242(5) . no
N2_1 O16_1 1.243(4) . no
N2_1 O15_1 1.249(4) . no
O18_1 H18C_1 0.838(10) . no
O18_1 H18D_1 0.836(10) . no
O18'_1 H18C_1 0.79(6) . no
O18'_1 H18D_1 1.18(4) . no
C1_2 O1_2 1.434(5) . no
C1_2 C2_2 1.487(7) . no
C1_2 H1A_2 0.9900 . no
C1_2 H1B_2 0.9900 . no
C2_2 O2_2 1.402(5) . no
C2_2 H2A_2 0.9900 . no
C2_2 H2B_2 0.9900 . no
C3_2 O2_2 1.442(6) . no
C3_2 C4_2 1.510(6) . no
C3_2 H3A_2 0.9900 . no
C3_2 H3B_2 0.9900 . no
C4_2 O3_2 1.399(5) . no
C4_2 H4A_2 0.9900 . no
C4_2 H4B_2 0.9900 . no
C5_2 O3_2 1.436(5) . no
C5_2 C6_2 1.485(7) . no
C5_2 H5A_2 0.9900 . no
C5_2 H5B_2 0.9900 . no
C6_2 O4_2 1.412(5) . no
C6_2 H6A_2 0.9900 . no
C6_2 H6B_2 0.9900 . no
C7_2 O4_2 1.431(5) . no
C7_2 C8_2 1.478(7) . no
C7_2 H7A_2 0.9900 . no
C7_2 H7B_2 0.9900 . no
C8_2 O5_2 1.420(5) . no
C8_2 H8A_2 0.9900 . no
C8_2 H8B_2 0.9900 . no
C9_2 O5_2 1.428(5) . no
C9_2 C10_2 1.505(7) . no
C9_2 H9A_2 0.9900 . no
C9_2 H9B_2 0.9900 . no
C10_2 O1_2 1.421(6) . no
C10_2 H10A_2 0.9900 . no
C10_2 H10B_2 0.9900 . no
Ni2_2 O7_2 2.040(3) . no
Ni2_2 O11_2 2.041(3) . no
Ni2_2 O6_2 2.043(3) . no
Ni2_2 O9_2 2.054(3) . no
Ni2_2 O8_2 2.056(3) . no
Ni2_2 O10_2 2.066(3) . no
O6_2 H6C_2 0.835(10) . no
O6_2 H6D_2 0.825(10) . no
O7_2 H7C_2 0.823(10) . no
O7_2 H7D_2 0.845(10) . no
O8_2 H8C_2 0.829(10) . no
O8_2 H8D_2 0.833(10) . no
O9_2 H9C_2 0.832(10) . no
O9_2 H9D_2 0.829(10) . no
O10_2 H10C_2 0.837(10) . no
O10_2 H10D_2 0.840(10) . no
O11_2 H11C_2 0.835(10) . no
O11_2 H11D_2 0.834(10) . no
N1_2 O14_2 1.227(4) . no
N1_2 O13_2 1.242(4) . no
N1_2 O12_2 1.254(5) . no
N2_2 O15_2 1.240(4) . no
N2_2 O16_2 1.245(4) . no
N2_2 O17_2 1.249(4) . no
O18_2 H18C_2 0.862(10) . no
O18_2 H18D_2 0.846(10) . no

loop_
_geom_hbond_atom_site_label_D
_geom_hbond_atom_site_label_H
_geom_hbond_atom_site_label_A
_geom_hbond_distance_DH
_geom_hbond_distance_HA
_geom_hbond_distance_DA
_geom_hbond_angle_DHA
_geom_hbond_site_symmetry_A
O6_1 H6C_1 O3_1 0.841(10) 2.037(12) 2.873(5) 172(4) .
O6_1 H6D_1 O5_1 0.841(10) 1.93(2) 2.722(4) 156(4) .
O7_1 H7C_1 O4_2 0.847(10) 1.972(18) 2.775(4) 158(4) .
O7_1 H7D_1 O1_2 0.838(10) 1.944(14) 2.768(4) 167(4) .
O8_1 H8C_1 O2_1 0.838(10) 2.029(15) 2.849(5) 166(4) .
O8_1 H8D_1 O13_2 0.839(10) 2.026(12) 2.860(4) 172(4) 3_454
O9_1 H9C_1 O16_1 0.837(10) 1.940(15) 2.760(4) 166(4) 4
O9_1 H9D_1 O14_1 0.839(10) 2.057(16) 2.858(4) 160(4) .
O10_1 H10C_1 O12_1 0.849(10) 1.924(18) 2.742(4) 161(4) .
O10_1 H10D_1 O17_1 0.846(10) 1.908(14) 2.743(5) 169(4) .
O11_1 H11C_1 O15_1 0.837(10) 1.966(12) 2.798(4) 173(4) .
O11_1 H11D_1 O18_1 0.836(10) 1.872(13) 2.695(6) 168(4) .
O6_2 H6C_2 O3_2 0.835(10) 2.010(17) 2.815(5) 162(4) .
O6_2 H6D_2 O5_2 0.825(10) 1.935(12) 2.753(4) 171(4) .
O7_2 H7C_2 O4_1 0.823(10) 1.949(11) 2.768(4) 173(4) 1_655
O7_2 H7D_2 O1_1 0.845(10) 1.929(16) 2.751(4) 164(4) 1_655
O8_2 H8C_2 O2_2 0.829(10) 2.010(11) 2.836(5) 175(4) .
O8_2 H8D_2 O13_1 0.833(10) 2.10(2) 2.862(4) 152(4) 3_554
O9_2 H9C_2 O16_2 0.832(10) 1.902(15) 2.718(4) 167(4) 4_655
O9_2 H9D_2 O14_2 0.829(10) 2.045(19) 2.830(4) 158(4) .
O10_2 H10C_2 O12_2 0.837(10) 1.920(15) 2.738(4) 165(3) .
O10_2 H10D_2 O17_2 0.840(10) 1.916(14) 2.739(4) 166(3) .
O11_2 H11C_2 O15_2 0.835(10) 1.941(11) 2.770(4) 172(4) .
O11_2 H11D_2 O18_2 0.834(10) 1.864(15) 2.683(5) 167(4) .
O18_2 H18D_2 O13_2 0.846(10) 2.09(2) 2.915(6) 166(7) 4_645

loop_
_geom_torsion_atom_site_label_1
_geom_torsion_atom_site_label_2
_geom_torsion_atom_site_label_3
_geom_torsion_atom_site_label_4
_geom_torsion
_geom_torsion_site_symmetry_1
_geom_torsion_site_symmetry_2
_geom_torsion_site_symmetry_3
_geom_torsion_site_symmetry_4
_geom_torsion_publ_flag
O1_1 C1_1 C2_1 O2_1 78.3(6) . . . . no
O2_1 C3_1 C4_1 O3_1 58.3(7) . . . . no
O3_1 C5_1 C6_1 O4_1 -71.4(6) . . . . no
O4_1 C7_1 C8_1 O5_1 65.9(5) . . . . no
O5_1 C9_1 C10_1 O1_1 -63.1(6) . . . . no
C2_1 C1_1 O1_1 C10_1 -169.7(4) . . . . no
C9_1 C10_1 O1_1 C1_1 176.0(5) . . . . no
C4_1 C3_1 O2_1 C2_1 80.1(6) . . . . no
C1_1 C2_1 O2_1 C3_1 -166.8(4) . . . . no
C6_1 C5_1 O3_1 C4_1 164.5(4) . . . . no
C3_1 C4_1 O3_1 C5_1 174.4(5) . . . . no
C8_1 C7_1 O4_1 C6_1 -168.9(4) . . . . no
C5_1 C6_1 O4_1 C7_1 160.5(5) . . . . no
C10_1 C9_1 O5_1 C8_1 168.9(4) . . . . no
C7_1 C8_1 O5_1 C9_1 -156.2(5) . . . . no
O1_2 C1_2 C2_2 O2_2 77.9(5) . . . . no
O2_2 C3_2 C4_2 O3_2 56.8(5) . . . . no
O3_2 C5_2 C6_2 O4_2 -72.8(5) . . . . no
O4_2 C7_2 C8_2 O5_2 68.9(5) . . . . no
O5_2 C9_2 C10_2 O1_2 -61.2(5) . . . . no
C9_2 C10_2 O1_2 C1_2 178.1(4) . . . . no
C2_2 C1_2 O1_2 C10_2 -165.7(4) . . . . no
C1_2 C2_2 O2_2 C3_2 -167.6(4) . . . . no
C4_2 C3_2 O2_2 C2_2 81.2(5) . . . . no
C3_2 C4_2 O3_2 C5_2 171.7(4) . . . . no
C6_2 C5_2 O3_2 C4_2 163.6(4) . . . . no
C5_2 C6_2 O4_2 C7_2 163.3(4) . . . . no
C8_2 C7_2 O4_2 C6_2 -165.4(4) . . . . no
C7_2 C8_2 O5_2 C9_2 -164.5(4) . . . . no
C10_2 C9_2 O5_2 C8_2 165.4(4) . . . . no
